data_2220537
loop_
_publ_author_name
'Wang, Xiao-Ming'
'Cheng, Wei'
'Han, Yu-Wang'

_publ_section_title
;
 1-(1,3-Benzodioxol-5-yl)pentan-1-one
;
_journal_coeditor_code HK2587
_journal_issue 1
_journal_name_full 'Acta Crystallographica Section E'
_journal_page_first o176
_journal_paper_doi 10.1107/S1600536808040257
_journal_volume 65
_journal_year 2009
_chemical_formula_iupac 'C12 H14 O3'
_chemical_formula_moiety 'C12 H14 O3'
_chemical_formula_sum 'C12 H14 O3'
_chemical_formula_weight 206.23
_chemical_name_common '3,4-Methylenedioxyphenyl butyl ketone'
_chemical_name_systematic
;
1-(1,3-Benzodioxol-5-yl)pentan-1-one
;
_space_group_IT_number 14
_symmetry_cell_setting monoclinic
_symmetry_space_group_name_Hall '-P 2yn'
_symmetry_space_group_name_H-M 'P 1 21/n 1'
_atom_sites_solution_hydrogens geom
_atom_sites_solution_primary direct
_atom_sites_solution_secondary difmap
_audit_creation_method SHELXL-97
_cell_angle_alpha 90.00
_cell_angle_beta 93.46(3)
_cell_angle_gamma 90.00
_cell_formula_units_Z 4
_cell_length_a 6.7940(14)
_cell_length_b 12.960(3)
_cell_length_c 12.244(2)
_cell_measurement_reflns_used 25
_cell_measurement_temperature 298(2)
_cell_measurement_theta_max 12
_cell_measurement_theta_min 9
_cell_volume 1076.1(4)
_computing_cell_refinement 'CAD-4 Software (Enraf--Nonius, 1985)'
_computing_data_collection 'CAD-4 Software (Enraf--Nonius, 1985)'
_computing_data_reduction 'XCAD4 (Harms & Wocadlo, 1995)'
_computing_molecular_graphics 'PLATON (Spek, 2003)'
_computing_publication_material 'SHELXTL (Sheldrick, 2008) and PLATON (Spek, 2003)'
_computing_structure_refinement 'SHELXL97 (Sheldrick, 2008)'
_computing_structure_solution 'SHELXS97 (Sheldrick, 2008)'
_diffrn_ambient_temperature 298(2)
_diffrn_measured_fraction_theta_full 0.997
_diffrn_measured_fraction_theta_max 0.997
_diffrn_measurement_device_type 'Enraf--Nonius CAD-4'
_diffrn_measurement_method \w/2\q
_diffrn_radiation_monochromator graphite
_diffrn_radiation_source 'fine-focus sealed tube'
_diffrn_radiation_type MoK\a
_diffrn_radiation_wavelength 0.71073
_diffrn_reflns_av_R_equivalents 0.0306
_diffrn_reflns_av_sigmaI/netI 0.0671
_diffrn_reflns_limit_h_max 8
_diffrn_reflns_limit_h_min 0
_diffrn_reflns_limit_k_max 15
_diffrn_reflns_limit_k_min 0
_diffrn_reflns_limit_l_max 14
_diffrn_reflns_limit_l_min -14
_diffrn_reflns_number 2133
_diffrn_reflns_theta_full 25.30
_diffrn_reflns_theta_max 25.30
_diffrn_reflns_theta_min 2.29
_diffrn_standards_decay_% 1
_diffrn_standards_interval_time 120
_diffrn_standards_number 3
_exptl_absorpt_coefficient_mu 0.091
_exptl_absorpt_correction_T_max 0.9910
_exptl_absorpt_correction_T_min 0.9733
_exptl_absorpt_correction_type psi-scan
_exptl_absorpt_process_details '(North <i>et al.</i>,  1968)'
_exptl_crystal_colour colorless
_exptl_crystal_density_diffrn 1.273
_exptl_crystal_density_method 'not measured'
_exptl_crystal_description needle
_exptl_crystal_F_000 440
_exptl_crystal_size_max 0.30
_exptl_crystal_size_mid 0.20
_exptl_crystal_size_min 0.10
_refine_diff_density_max 0.190
_refine_diff_density_min -0.204
_refine_ls_extinction_method none
_refine_ls_goodness_of_fit_ref 1.001
_refine_ls_hydrogen_treatment constr
_refine_ls_matrix_type full
_refine_ls_number_parameters 136
_refine_ls_number_reflns 1961
_refine_ls_number_restraints 0
_refine_ls_restrained_S_all 1.001
_refine_ls_R_factor_all 0.1237
_refine_ls_R_factor_gt 0.0675
_refine_ls_shift/su_max 0.000
_refine_ls_shift/su_mean 0.000
_refine_ls_structure_factor_coef Fsqd
_refine_ls_weighting_details 'calc w=1/[\s^2^(Fo^2^)+(0.06P)^2^+0.6P] where P=(Fo^2^+2Fc^2^)/3'
_refine_ls_weighting_scheme calc
_refine_ls_wR_factor_gt 0.1455
_refine_ls_wR_factor_ref 0.1706
_reflns_number_gt 1079
_reflns_number_total 1961
_reflns_threshold_expression I>2\s(I)
_cod_data_source_file hk2587.cif
_cod_data_source_block I
_cod_original_sg_symbol_H-M 'P 21/n'
_cod_database_code 2220537
_cod_database_fobs_code 2220537

loop_
_symmetry_equiv_pos_as_xyz
'x, y, z'
'-x+1/2, y+1/2, -z+1/2'
'-x, -y, -z'
'x+1/2, -y+1/2, z+1/2'

loop_
_atom_site_type_symbol
_atom_site_label
_atom_site_fract_x
_atom_site_fract_y
_atom_site_fract_z
_atom_site_U_iso_or_equiv
_atom_site_adp_type
_atom_site_calc_flag
_atom_site_refinement_flags
_atom_site_occupancy
_atom_site_disorder_assembly
_atom_site_disorder_group
O O1 0.0098(4) 0.8069(2) 1.06817(19) 0.0789(9) Uani d . 1 . .
O O2 0.7749(3) 0.5827(2) 0.94774(18) 0.0650(7) Uani d . 1 . .
O O3 0.6590(4) 0.6096(2) 1.11889(18) 0.0666(8) Uani d . 1 . .
C C1 -0.4973(6) 1.0228(4) 0.8325(3) 0.0911(14) Uani d . 1 . .
H H1A -0.5608 1.0466 0.7650 0.137 Uiso calc R 1 . .
H H1B -0.4467 1.0809 0.8741 0.137 Uiso calc R 1 . .
H H1C -0.5909 0.9864 0.8738 0.137 Uiso calc R 1 . .
C C2 -0.3317(5) 0.9524(3) 0.8088(3) 0.0678(11) Uani d . 1 . .
H H2A -0.2416 0.9894 0.7644 0.081 Uiso calc R 1 . .
H H2B -0.3849 0.8951 0.7655 0.081 Uiso calc R 1 . .
C C3 -0.2171(5) 0.9099(3) 0.9067(3) 0.0589(9) Uani d . 1 . .
H H3A -0.3054 0.8699 0.9495 0.071 Uiso calc R 1 . .
H H3B -0.1680 0.9670 0.9519 0.071 Uiso calc R 1 . .
C C4 -0.0454(5) 0.8428(3) 0.8797(3) 0.0567(9) Uani d . 1 . .
H H4A -0.0947 0.7866 0.8333 0.068 Uiso calc R 1 . .
H H4B 0.0435 0.8833 0.8379 0.068 Uiso calc R 1 . .
C C5 0.0698(5) 0.7978(3) 0.9768(3) 0.0519(9) Uani d . 1 . .
C C6 0.2532(5) 0.7393(2) 0.9607(2) 0.0458(8) Uani d . 1 . .
C C7 0.3230(5) 0.7220(3) 0.8582(2) 0.0507(9) Uani d . 1 . .
H H7A 0.2519 0.7472 0.7966 0.061 Uiso calc R 1 . .
C C8 0.4974(5) 0.6678(3) 0.8456(3) 0.0566(9) Uani d . 1 . .
H H8A 0.5421 0.6546 0.7766 0.068 Uiso calc R 1 . .
C C9 0.5996(5) 0.6350(3) 0.9378(3) 0.0501(8) Uani d . 1 . .
C C10 0.5302(5) 0.6509(3) 1.0409(2) 0.0503(8) Uani d . 1 . .
C C11 0.3604(5) 0.7021(3) 1.0545(2) 0.0514(9) Uani d . 1 . .
H H11A 0.3155 0.7125 1.1239 0.062 Uiso calc R 1 . .
C C12 0.8125(5) 0.5645(3) 1.0614(3) 0.0627(10) Uani d . 1 . .
H H12A 0.8183 0.4908 1.0754 0.075 Uiso calc R 1 . .
H H12B 0.9382 0.5945 1.0860 0.075 Uiso calc R 1 . .

loop_
_atom_site_aniso_label
_atom_site_aniso_U_11
_atom_site_aniso_U_22
_atom_site_aniso_U_33
_atom_site_aniso_U_12
_atom_site_aniso_U_13
_atom_site_aniso_U_23
O1 0.0840(19) 0.098(2) 0.0557(15) 0.0266(17) 0.0117(13) 0.0023(14)
O2 0.0596(16) 0.0744(18) 0.0610(15) 0.0185(14) 0.0035(12) -0.0015(13)
O3 0.0670(17) 0.0770(18) 0.0552(14) 0.0171(14) -0.0010(12) 0.0033(13)
C1 0.101(3) 0.085(3) 0.085(3) 0.032(3) -0.015(3) -0.012(2)
C2 0.074(3) 0.064(2) 0.065(2) 0.014(2) 0.0040(19) 0.0096(19)
C3 0.063(2) 0.046(2) 0.067(2) -0.0010(18) 0.0010(18) -0.0020(18)
C4 0.055(2) 0.058(2) 0.0580(19) -0.0002(18) 0.0049(16) 0.0037(18)
C5 0.059(2) 0.048(2) 0.0497(18) -0.0008(17) 0.0083(16) -0.0009(16)
C6 0.049(2) 0.0390(18) 0.0498(17) -0.0036(16) 0.0070(15) 0.0020(14)
C7 0.055(2) 0.050(2) 0.0460(17) -0.0029(18) -0.0016(15) 0.0032(15)
C8 0.063(2) 0.060(2) 0.0479(18) -0.0032(19) 0.0119(17) -0.0051(16)
C9 0.054(2) 0.044(2) 0.0521(18) -0.0044(17) 0.0040(16) -0.0030(15)
C10 0.059(2) 0.044(2) 0.0469(17) -0.0014(17) -0.0016(16) 0.0008(15)
C11 0.057(2) 0.053(2) 0.0443(17) 0.0006(18) 0.0054(16) -0.0015(15)
C12 0.062(2) 0.061(2) 0.064(2) 0.006(2) 0.0000(18) 0.0036(19)

loop_
_atom_type_symbol
_atom_type_description
_atom_type_scat_dispersion_real
_atom_type_scat_dispersion_imag
_atom_type_scat_source
C C 0.0033 0.0016 'International Tables Vol C Tables 4.2.6.8 and 6.1.1.4'
H H 0.0000 0.0000 'International Tables Vol C Tables 4.2.6.8 and 6.1.1.4'
O O 0.0106 0.0060 'International Tables Vol C Tables 4.2.6.8 and 6.1.1.4'

loop_
_geom_angle_atom_site_label_1
_geom_angle_atom_site_label_2
_geom_angle_atom_site_label_3
_geom_angle_site_symmetry_1
_geom_angle_site_symmetry_3
_geom_angle
_geom_angle_publ_flag
C9 O2 C12 . . 105.9(3) ?
C10 O3 C12 . . 105.9(2) ?
C2 C1 H1A . . 109.5 ?
C2 C1 H1B . . 109.5 ?
H1A C1 H1B . . 109.5 ?
C2 C1 H1C . . 109.5 ?
H1A C1 H1C . . 109.5 ?
H1B C1 H1C . . 109.5 ?
C1 C2 C3 . . 115.6(3) ?
C1 C2 H2A . . 108.4 ?
C3 C2 H2A . . 108.4 ?
C1 C2 H2B . . 108.4 ?
C3 C2 H2B . . 108.4 ?
H2A C2 H2B . . 107.5 ?
C2 C3 C4 . . 114.1(3) ?
C2 C3 H3A . . 108.7 ?
C4 C3 H3A . . 108.7 ?
C2 C3 H3B . . 108.7 ?
C4 C3 H3B . . 108.7 ?
H3A C3 H3B . . 107.6 ?
C5 C4 C3 . . 115.1(3) ?
C5 C4 H4A . . 108.5 ?
C3 C4 H4A . . 108.5 ?
C5 C4 H4B . . 108.5 ?
C3 C4 H4B . . 108.5 ?
H4A C4 H4B . . 107.5 ?
O1 C5 C6 . . 120.1(3) ?
O1 C5 C4 . . 120.1(3) ?
C6 C5 C4 . . 119.8(3) ?
C7 C6 C11 . . 119.6(3) ?
C7 C6 C5 . . 122.6(3) ?
C11 C6 C5 . . 117.8(3) ?
C6 C7 C8 . . 121.4(3) ?
C6 C7 H7A . . 119.3 ?
C8 C7 H7A . . 119.3 ?
C9 C8 C7 . . 117.4(3) ?
C9 C8 H8A . . 121.3 ?
C7 C8 H8A . . 121.3 ?
C8 C9 O2 . . 128.8(3) ?
C8 C9 C10 . . 121.7(3) ?
O2 C9 C10 . . 109.5(3) ?
C11 C10 O3 . . 128.6(3) ?
C11 C10 C9 . . 121.6(3) ?
O3 C10 C9 . . 109.8(3) ?
C10 C11 C6 . . 118.2(3) ?
C10 C11 H11A . . 120.9 ?
C6 C11 H11A . . 120.9 ?
O3 C12 O2 . . 108.9(3) ?
O3 C12 H12A . . 109.9 ?
O2 C12 H12A . . 109.9 ?
O3 C12 H12B . . 109.9 ?
O2 C12 H12B . . 109.9 ?
H12A C12 H12B . . 108.3 ?

loop_
_geom_bond_atom_site_label_1
_geom_bond_atom_site_label_2
_geom_bond_site_symmetry_2
_geom_bond_distance
_geom_bond_publ_flag
O1 C5 . 1.220(4) ?
O2 C9 . 1.370(4) ?
O2 C12 . 1.419(4) ?
O3 C10 . 1.365(4) ?
O3 C12 . 1.419(4) ?
C1 C2 . 1.491(5) ?
C1 H1A . 0.9600 ?
C1 H1B . 0.9600 ?
C1 H1C . 0.9600 ?
C2 C3 . 1.495(4) ?
C2 H2A . 0.9700 ?
C2 H2B . 0.9700 ?
C3 C4 . 1.508(4) ?
C3 H3A . 0.9700 ?
C3 H3B . 0.9700 ?
C4 C5 . 1.501(4) ?
C4 H4A . 0.9700 ?
C4 H4B . 0.9700 ?
C5 C6 . 1.482(4) ?
C6 C7 . 1.387(4) ?
C6 C11 . 1.407(4) ?
C7 C8 . 1.394(5) ?
C7 H7A . 0.9300 ?
C8 C9 . 1.358(5) ?
C8 H8A . 0.9300 ?
C9 C10 . 1.389(4) ?
C10 C11 . 1.349(4) ?
C11 H11A . 0.9300 ?
C12 H12A . 0.9700 ?
C12 H12B . 0.9700 ?

loop_
_geom_hbond_atom_site_label_D
_geom_hbond_atom_site_label_H
_geom_hbond_atom_site_label_A
_geom_hbond_site_symmetry_A
_geom_hbond_distance_DH
_geom_hbond_distance_HA
_geom_hbond_distance_DA
_geom_hbond_angle_DHA
_geom_hbond_publ_flag
C8 H8A O1 4_564 0.93 2.60 3.419(4) 148.00 yes
C3 H3A Cg2 1_655 0.97 2.99 3.831(3) 145.08 yes
C12 H12A Cg2 3_665 0.97 2.84 3.633(3) 139.26 yes

loop_
_geom_torsion_atom_site_label_1
_geom_torsion_atom_site_label_2
_geom_torsion_atom_site_label_3
_geom_torsion_atom_site_label_4
_geom_torsion_site_symmetry_1
_geom_torsion_site_symmetry_2
_geom_torsion_site_symmetry_3
_geom_torsion_site_symmetry_4
_geom_torsion
_geom_torsion_publ_flag
C1 C2 C3 C4 . . . . -177.5(3) ?
C2 C3 C4 C5 . . . . -179.0(3) ?
C3 C4 C5 O1 . . . . 8.2(5) ?
C3 C4 C5 C6 . . . . -173.9(3) ?
O1 C5 C6 C7 . . . . 176.7(3) ?
C4 C5 C6 C7 . . . . -1.3(5) ?
O1 C5 C6 C11 . . . . -4.6(5) ?
C4 C5 C6 C11 . . . . 177.5(3) ?
C11 C6 C7 C8 . . . . 0.4(5) ?
C5 C6 C7 C8 . . . . 179.1(3) ?
C6 C7 C8 C9 . . . . -1.8(5) ?
C7 C8 C9 O2 . . . . -178.6(3) ?
C7 C8 C9 C10 . . . . 2.5(5) ?
C12 O2 C9 C8 . . . . -178.1(4) ?
C12 O2 C9 C10 . . . . 0.9(4) ?
C12 O3 C10 C11 . . . . 180.0(4) ?
C12 O3 C10 C9 . . . . -1.2(4) ?
C8 C9 C10 C11 . . . . -1.8(5) ?
O2 C9 C10 C11 . . . . 179.1(3) ?
C8 C9 C10 O3 . . . . 179.3(3) ?
O2 C9 C10 O3 . . . . 0.2(4) ?
O3 C10 C11 C6 . . . . 179.0(3) ?
C9 C10 C11 C6 . . . . 0.2(5) ?
C7 C6 C11 C10 . . . . 0.4(5) ?
C5 C6 C11 C10 . . . . -178.4(3) ?
C10 O3 C12 O2 . . . . 1.8(4) ?
C9 O2 C12 O3 . . . . -1.7(4) ?

loop_
_cod_related_entry_id
_cod_related_entry_database
_cod_related_entry_code
1 ChemSpider 9965055
